data_1566174
loop_
_publ_author_name
'Marquise, Nada'
'Harford, Philip J.'
'Chevallier, Floris'
'Roisnel, Thierry'
'Dorcet, Vincent'
'Gagez, Anne-Laure'
'Sabl\'e, Sophie'
'Picot, Laurent'
'Thi\'ery, Val\'erie'
'Wheatley, Andrew E.H.'
'Gros, Philippe C.'
'Mongin, Florence'

_publ_section_title
;
 Synthesis of azafluorenones and related compounds using
 deprotocupration--aroylation followed by intramolecular direct arylation
;
_journal_issue 47
_journal_name_full Tetrahedron
_journal_page_first 10123
_journal_page_last 10133
_journal_paper_doi 10.1016/j.tet.2013.09.030
_journal_volume 69
_journal_year 2013
_chemical_compound_source 'synthesis as described'
_chemical_formula_moiety 'C12 H12 N2 O2'
_chemical_formula_sum 'C12 H12 N2 O2'
_chemical_formula_weight 216.24
_space_group_IT_number 14
_space_group_name_Hall '-P 2yn'
_space_group_name_H-M_alt 'P 1 21/n 1'
_symmetry_cell_setting monoclinic
_symmetry_Int_Tables_number 14
_symmetry_space_group_name_Hall '-P 2yn'
_symmetry_space_group_name_H-M 'P 1 21/n 1'
_atom_sites_solution_hydrogens geom
_atom_sites_solution_primary direct
_atom_sites_solution_secondary difmap
_cell_angle_alpha 90
_cell_angle_beta 96.766(4)
_cell_angle_gamma 90
_cell_formula_units_Z 4
_cell_length_a 4.7522(4)
_cell_length_b 13.1688(12)
_cell_length_c 16.4679(14)
_cell_measurement_reflns_used 6327
_cell_measurement_temperature 150(2)
_cell_measurement_theta_max 27.35
_cell_measurement_theta_min 2.49
_cell_measurement_wavelength 0.71073
_cell_volume 1023.40(15)
_computing_cell_refinement 'Bruker APEX2 (Bruker, 2006)'
_computing_data_collection 'Bruker APEX2 (Bruker, 2006)'
_computing_data_reduction 'Bruker APEX2 (Bruker, 2006)'
_computing_molecular_graphics 'Ortep-3 for Windows (Farrugia, 1997)'
_computing_publication_material
;
           WinGX publication routines (Farrugia, 1999),
           CRYSCAL (T. Roisnel, local program)
;
_computing_structure_refinement 'SHELXL-97 (Sheldrick, 1997)'
_computing_structure_solution 'SIR97 (Altomare et al., 1999)'
_diffrn_ambient_temperature 150(2)
_diffrn_detector 'CCD plate'
_diffrn_measured_fraction_theta_full 0.988
_diffrn_measured_fraction_theta_max 0.988
_diffrn_measurement_device_type 'APEXII, Bruker-AXS'
_diffrn_measurement_method 'CCD rotation images, thin slices'
_diffrn_radiation_monochromator graphite
_diffrn_radiation_probe x-ray
_diffrn_radiation_type MoK\a
_diffrn_radiation_wavelength 0.71073
_diffrn_reflns_av_R_equivalents 0.0447
_diffrn_reflns_av_unetI/netI 0.027
_diffrn_reflns_limit_h_max 6
_diffrn_reflns_limit_h_min -5
_diffrn_reflns_limit_k_max 17
_diffrn_reflns_limit_k_min -17
_diffrn_reflns_limit_l_max 21
_diffrn_reflns_limit_l_min -21
_diffrn_reflns_number 14782
_diffrn_reflns_theta_full 27.46
_diffrn_reflns_theta_max 27.46
_diffrn_reflns_theta_min 2.93
_exptl_absorpt_coefficient_mu 0.098
_exptl_absorpt_correction_T_max 0.994
_exptl_absorpt_correction_T_min 0.929
_exptl_absorpt_correction_type multi-scan
_exptl_absorpt_process_details
;
  [Sheldrick, G.M. (2002). SADABS Bruker AXS Inc., Madison, Wisconsin, USA]
;
_exptl_crystal_colour colourless
_exptl_crystal_density_diffrn 1.403
_exptl_crystal_density_method 'not measured'
_exptl_crystal_description block
_exptl_crystal_F_000 456
_exptl_crystal_size_max 0.26
_exptl_crystal_size_mid 0.13
_exptl_crystal_size_min 0.06
_refine_diff_density_max 0.237
_refine_diff_density_min -0.211
_refine_diff_density_rms 0.048
_refine_ls_extinction_method none
_refine_ls_goodness_of_fit_ref 1.073
_refine_ls_hydrogen_treatment constr
_refine_ls_matrix_type full
_refine_ls_number_parameters 147
_refine_ls_number_reflns 2305
_refine_ls_number_restraints 0
_refine_ls_restrained_S_all 1.073
_refine_ls_R_factor_all 0.0441
_refine_ls_R_factor_gt 0.0372
_refine_ls_shift/su_max 0.019
_refine_ls_shift/su_mean 0.001
_refine_ls_structure_factor_coef Fsqd
_refine_ls_weighting_details 'calc w=1/[\s^2^(Fo^2^)+(0.0559P)^2^+0.2393P] where P=(Fo^2^+2Fc^2^)/3'
_refine_ls_weighting_scheme calc
_refine_ls_wR_factor_gt 0.1047
_refine_ls_wR_factor_ref 0.1111
_reflns_number_gt 1962
_reflns_number_total 2305
_reflns_threshold_expression >2sigma(I)
_cod_data_source_file Tetrahedron-2013-69-10123.cif
_cod_data_source_block 26
_cod_original_sg_symbol_H-M 'P 21/n'
_cod_database_code 1566174

loop_
_symmetry_equiv_pos_as_xyz
'x, y, z'
'-x+1/2, y+1/2, -z+1/2'
'-x, -y, -z'
'x-1/2, -y-1/2, z-1/2'

loop_
_atom_site_label
_atom_site_type_symbol
_atom_site_fract_x
_atom_site_fract_y
_atom_site_fract_z
_atom_site_U_iso_or_equiv
_atom_site_adp_type
_atom_site_occupancy
_atom_site_symmetry_multiplicity
_atom_site_calc_flag
_atom_site_refinement_flags
_atom_site_disorder_assembly
_atom_site_disorder_group
O1 O 0.75837(18) 0.31359(6) 0.30557(5) 0.0286(2) Uani 1 1 d . . .
C2 C 0.8071(2) 0.22124(9) 0.32047(6) 0.0227(2) Uani 1 1 d . . .
C3 C 0.9876(2) 0.16215(8) 0.27119(6) 0.0225(2) Uani 1 1 d . . .
C4 C 1.0955(3) 0.20794(9) 0.20427(7) 0.0270(3) Uani 1 1 d . . .
H4 H 1.0444 0.276 0.1902 0.032 Uiso 1 1 calc R . .
C5 C 1.2737(3) 0.15610(10) 0.15874(7) 0.0307(3) Uani 1 1 d . . .
H5 H 1.3442 0.1881 0.1135 0.037 Uiso 1 1 calc R . .
C6 C 1.3504(3) 0.05562(9) 0.17960(7) 0.0295(3) Uani 1 1 d . . .
H6 H 1.4785 0.0206 0.1494 0.035 Uiso 1 1 calc R . .
C7 C 1.2425(2) 0.00731(9) 0.24326(7) 0.0263(3) Uani 1 1 d . . .
H7 H 1.2916 -0.0613 0.2559 0.032 Uiso 1 1 calc R . .
C8 C 1.0583(2) 0.06021(8) 0.28961(6) 0.0224(2) Uani 1 1 d . . .
N9 N 0.94592(19) 0.01299(7) 0.35439(5) 0.0228(2) Uani 1 1 d . . .
C10 C 1.0171(3) -0.09340(8) 0.37506(7) 0.0276(3) Uani 1 1 d . . .
H10A H 0.9113 -0.1157 0.4195 0.041 Uiso 1 1 calc R . .
H10B H 1.2208 -0.0991 0.3926 0.041 Uiso 1 1 calc R . .
H10C H 0.9665 -0.1363 0.3269 0.041 Uiso 1 1 calc R . .
C11 C 0.7738(2) 0.06495(9) 0.39830(7) 0.0233(2) Uani 1 1 d . . .
H11 H 0.699 0.0302 0.4416 0.028 Uiso 1 1 calc R . .
C12 C 0.6978(2) 0.16497(8) 0.38516(6) 0.0224(3) Uani 1 1 d . . .
C13 C 0.5027(2) 0.20782(9) 0.44116(6) 0.0243(3) Uani 1 1 d . . .
O14 O 0.41065(18) 0.15441(7) 0.49423(5) 0.0329(2) Uani 1 1 d . . .
N15 N 0.4370(2) 0.30651(8) 0.43103(6) 0.0270(2) Uani 1 1 d . . .
H15 H 0.5115 0.3413 0.3933 0.032 Uiso 1 1 calc R . .
C16 C 0.2464(3) 0.35758(10) 0.48058(7) 0.0318(3) Uani 1 1 d . . .
H16A H 0.05 0.3467 0.4567 0.048 Uiso 1 1 calc R . .
H16B H 0.2877 0.4305 0.4823 0.048 Uiso 1 1 calc R . .
H16C H 0.273 0.33 0.5362 0.048 Uiso 1 1 calc R . .

loop_
_atom_site_aniso_label
_atom_site_aniso_U_11
_atom_site_aniso_U_22
_atom_site_aniso_U_33
_atom_site_aniso_U_23
_atom_site_aniso_U_13
_atom_site_aniso_U_12
O1 0.0323(5) 0.0267(4) 0.0279(4) 0.0024(3) 0.0083(3) 0.0028(3)
C2 0.0193(5) 0.0271(6) 0.0216(5) -0.0010(4) 0.0014(4) -0.0016(4)
C3 0.0186(5) 0.0274(6) 0.0213(5) -0.0020(4) 0.0021(4) -0.0031(4)
C4 0.0276(6) 0.0272(6) 0.0272(6) -0.0008(4) 0.0077(5) -0.0046(5)
C5 0.0326(7) 0.0344(6) 0.0271(6) -0.0020(5) 0.0126(5) -0.0080(5)
C6 0.0269(6) 0.0342(7) 0.0291(6) -0.0090(5) 0.0102(5) -0.0043(5)
C7 0.0255(6) 0.0266(6) 0.0271(6) -0.0054(4) 0.0040(4) -0.0015(4)
C8 0.0188(5) 0.0274(6) 0.0210(5) -0.0022(4) 0.0016(4) -0.0039(4)
N9 0.0230(5) 0.0240(5) 0.0219(4) 0.0002(3) 0.0042(4) -0.0004(4)
C10 0.0321(6) 0.0250(6) 0.0265(6) 0.0014(4) 0.0062(5) 0.0022(5)
C11 0.0199(5) 0.0296(6) 0.0204(5) 0.0000(4) 0.0030(4) -0.0025(4)
C12 0.0184(5) 0.0285(6) 0.0202(5) -0.0010(4) 0.0023(4) -0.0012(4)
C13 0.0185(5) 0.0331(6) 0.0211(5) 0.0009(4) 0.0024(4) 0.0001(4)
O14 0.0318(5) 0.0383(5) 0.0309(5) 0.0070(4) 0.0136(4) 0.0044(4)
N15 0.0258(5) 0.0312(5) 0.0255(5) 0.0006(4) 0.0087(4) 0.0036(4)
C16 0.0294(6) 0.0386(7) 0.0282(6) -0.0020(5) 0.0073(5) 0.0077(5)

loop_
_atom_type_symbol
_atom_type_description
_atom_type_scat_dispersion_real
_atom_type_scat_dispersion_imag
_atom_type_scat_source
C C 0.0033 0.0016 'International Tables Vol C Tables 4.2.6.8 and 6.1.1.4'
H H 0 0 'International Tables Vol C Tables 4.2.6.8 and 6.1.1.4'
N N 0.0061 0.0033 'International Tables Vol C Tables 4.2.6.8 and 6.1.1.4'
O O 0.0106 0.006 'International Tables Vol C Tables 4.2.6.8 and 6.1.1.4'

loop_
_geom_angle_atom_site_label_1
_geom_angle_atom_site_label_2
_geom_angle_atom_site_label_3
_geom_angle
_geom_angle_site_symmetry_1
_geom_angle_site_symmetry_3
O1 C2 C12 124.52(10) . .
O1 C2 C3 120.67(10) . .
C12 C2 C3 114.80(10) . .
C4 C3 C8 118.57(10) . .
C4 C3 C2 119.74(10) . .
C8 C3 C2 121.68(10) . .
C5 C4 C3 121.27(11) . .
C5 C4 H4 119.4 . .
C3 C4 H4 119.4 . .
C4 C5 C6 119.52(11) . .
C4 C5 H5 120.2 . .
C6 C5 H5 120.2 . .
C7 C6 C5 120.83(11) . .
C7 C6 H6 119.6 . .
C5 C6 H6 119.6 . .
C6 C7 C8 119.64(11) . .
C6 C7 H7 120.2 . .
C8 C7 H7 120.2 . .
N9 C8 C3 119.13(10) . .
N9 C8 C7 120.77(10) . .
C3 C8 C7 120.10(10) . .
C11 N9 C8 119.86(10) . .
C11 N9 C10 119.93(9) . .
C8 N9 C10 120.21(9) . .
N9 C10 H10A 109.5 . .
N9 C10 H10B 109.5 . .
H10A C10 H10B 109.5 . .
N9 C10 H10C 109.5 . .
H10A C10 H10C 109.5 . .
H10B C10 H10C 109.5 . .
N9 C11 C12 124.65(10) . .
N9 C11 H11 117.7 . .
C12 C11 H11 117.7 . .
C11 C12 C2 119.80(10) . .
C11 C12 C13 115.78(10) . .
C2 C12 C13 124.43(10) . .
O14 C13 N15 122.68(10) . .
O14 C13 C12 121.13(11) . .
N15 C13 C12 116.19(10) . .
C13 N15 C16 121.98(10) . .
C13 N15 H15 119 . .
C16 N15 H15 119 . .
N15 C16 H16A 109.5 . .
N15 C16 H16B 109.5 . .
H16A C16 H16B 109.5 . .
N15 C16 H16C 109.5 . .
H16A C16 H16C 109.5 . .
H16B C16 H16C 109.5 . .

loop_
_geom_bond_atom_site_label_1
_geom_bond_atom_site_label_2
_geom_bond_distance
_geom_bond_site_symmetry_2
O1 C2 1.2569(14) .
C2 C12 1.4434(15) .
C2 C3 1.4710(15) .
C3 C4 1.4049(15) .
C3 C8 1.4082(16) .
C4 C5 1.3767(17) .
C4 H4 0.95 .
C5 C6 1.4044(18) .
C5 H5 0.95 .
C6 C7 1.3760(17) .
C6 H6 0.95 .
C7 C8 1.4111(16) .
C7 H7 0.95 .
C8 N9 1.3943(14) .
N9 C11 1.3415(14) .
N9 C10 1.4717(14) .
C10 H10A 0.98 .
C10 H10B 0.98 .
C10 H10C 0.98 .
C11 C12 1.3762(16) .
C11 H11 0.95 .
C12 C13 1.4933(15) .
C13 O14 1.2409(14) .
C13 N15 1.3424(15) .
N15 C16 1.4533(15) .
N15 H15 0.88 .
C16 H16A 0.98 .
C16 H16B 0.98 .
C16 H16C 0.98 .

loop_
_geom_hbond_atom_site_label_D
_geom_hbond_atom_site_label_H
_geom_hbond_atom_site_label_A
_geom_hbond_distance_DH
_geom_hbond_distance_HA
_geom_hbond_distance_DA
_geom_hbond_angle_DHA
_geom_hbond_site_symmetry_A
N15 H15 O1 0.88 2 2.7117(12) 137.3 .

loop_
_geom_torsion_atom_site_label_1
_geom_torsion_atom_site_label_2
_geom_torsion_atom_site_label_3
_geom_torsion_atom_site_label_4
_geom_torsion
_geom_torsion_site_symmetry_1
_geom_torsion_site_symmetry_2
_geom_torsion_site_symmetry_3
_geom_torsion_site_symmetry_4
O1 C2 C3 C4 -3.16(16) . . . .
C12 C2 C3 C4 177.19(9) . . . .
O1 C2 C3 C8 176.34(10) . . . .
C12 C2 C3 C8 -3.31(15) . . . .
C8 C3 C4 C5 -2.00(17) . . . .
C2 C3 C4 C5 177.51(10) . . . .
C3 C4 C5 C6 -0.23(18) . . . .
C4 C5 C6 C7 2.14(18) . . . .
C5 C6 C7 C8 -1.72(17) . . . .
C4 C3 C8 N9 -178.14(9) . . . .
C2 C3 C8 N9 2.35(16) . . . .
C4 C3 C8 C7 2.40(16) . . . .
C2 C3 C8 C7 -177.11(10) . . . .
C6 C7 C8 N9 179.98(9) . . . .
C6 C7 C8 C3 -0.57(16) . . . .
C3 C8 N9 C11 -0.23(15) . . . .
C7 C8 N9 C11 179.24(9) . . . .
C3 C8 N9 C10 -179.82(9) . . . .
C7 C8 N9 C10 -0.36(15) . . . .
C8 N9 C11 C12 -0.80(17) . . . .
C10 N9 C11 C12 178.79(10) . . . .
N9 C11 C12 C2 -0.34(17) . . . .
N9 C11 C12 C13 179.79(10) . . . .
O1 C2 C12 C11 -177.35(10) . . . .
C3 C2 C12 C11 2.28(15) . . . .
O1 C2 C12 C13 2.51(18) . . . .
C3 C2 C12 C13 -177.86(9) . . . .
C11 C12 C13 O14 -2.05(16) . . . .
C2 C12 C13 O14 178.09(10) . . . .
C11 C12 C13 N15 177.29(9) . . . .
C2 C12 C13 N15 -2.58(16) . . . .
O14 C13 N15 C16 -1.54(17) . . . .
C12 C13 N15 C16 179.14(10) . . . .
